data_2014419
loop_
_publ_author_name
'\"Ozbey, S\"uheyla '
'G\"okhan, Nesrin'

_publ_section_title 6-(3,4-Difluorobenzoyl)-3-[2-(4-pyridyl)ethyl]-1,3-benzothiazol-2(3<i>H</i>)-one
_journal_issue 10
_journal_name_full 'Acta Crystallographica Section C'
_journal_page_first o737
_journal_page_last o739
_journal_paper_doi 10.1107/S0108270104019730
_journal_volume 60
_journal_year 2004
_chemical_formula_iupac 'C21 H14 F2 N2 O2 S1'
_chemical_formula_moiety 'C21 H14 F2 N2 O2 S1'
_chemical_formula_sum 'C21 H14 F2 N2 O2 S'
_chemical_formula_weight 396.4
_space_group_IT_number 14
_symmetry_cell_setting monoclinic
_symmetry_space_group_name_Hall '-P 2yn'
_symmetry_space_group_name_H-M 'P 1 21/n 1'
_audit_creation_method 'WinGX routine CIF_UPDATE'
_cell_angle_alpha 90
_cell_angle_beta 93.0200(10)
_cell_angle_gamma 90
_cell_formula_units_Z 4
_cell_length_a 7.2985(15)
_cell_length_b 19.4347(19)
_cell_length_c 12.6638(16)
_cell_measurement_reflns_used 25
_cell_measurement_temperature 295(2)
_cell_measurement_theta_max 18.08
_cell_measurement_theta_min 11
_cell_volume 1793.8(5)
_computing_cell_refinement 'CAD-4 Express'
_computing_data_collection 'CAD-4 Express (Enraf--Nonius, 1994)'
_computing_data_reduction 'XCAD4 (Harms & Wocadlo, 1995)'
_computing_molecular_graphics 'Ortep-3 for Windows (Farrugia, 1997)'
_computing_publication_material 'WinGX (Farrugia, 1999)'
_computing_structure_refinement 'SHELXL97 (Sheldrick, 1997)'
_computing_structure_solution 'SHELXS97 (Sheldrick, 1997)'
_diffrn_measured_fraction_theta_full 0.999
_diffrn_measured_fraction_theta_max 0.999
_diffrn_measurement_device '\k-geometry diffractometer'
_diffrn_measurement_device_type 'Enraf--Nonius CAD-4'
_diffrn_measurement_method 'non-profiled \w/2\q'
_diffrn_radiation_type MoK\a
_diffrn_radiation_wavelength 0.71073
_diffrn_reflns_av_R_equivalents 0.0203
_diffrn_reflns_limit_h_max 0
_diffrn_reflns_limit_h_min -9
_diffrn_reflns_limit_k_max 0
_diffrn_reflns_limit_k_min -24
_diffrn_reflns_limit_l_max 15
_diffrn_reflns_limit_l_min -15
_diffrn_reflns_number 3924
_diffrn_reflns_theta_full 26.29
_diffrn_reflns_theta_max 26.29
_diffrn_reflns_theta_min 2.64
_diffrn_standards_decay_% 0
_diffrn_standards_interval_time 120
_diffrn_standards_number 3
_exptl_absorpt_coefficient_mu 0.221
_exptl_absorpt_correction_T_max 0.974
_exptl_absorpt_correction_T_min 0.852
_exptl_absorpt_correction_type '\y scan'
_exptl_absorpt_process_details '(North et al., 1968)'
_exptl_crystal_colour colourless
_exptl_crystal_density_diffrn 1.468
_exptl_crystal_density_method 'not measured'
_exptl_crystal_description prism
_exptl_crystal_F_000 816
_exptl_crystal_size_max 0.54
_exptl_crystal_size_mid 0.42
_exptl_crystal_size_min 0.12
_refine_diff_density_max 0.222
_refine_diff_density_min -0.202
_refine_ls_extinction_method none
_refine_ls_goodness_of_fit_ref 1.016
_refine_ls_hydrogen_treatment constr
_refine_ls_matrix_type full
_refine_ls_number_parameters 253
_refine_ls_number_reflns 3636
_refine_ls_number_restraints 0
_refine_ls_restrained_S_all 1.016
_refine_ls_R_factor_gt 0.0408
_refine_ls_shift/su_max 0
_refine_ls_structure_factor_coef Fsqd
_refine_ls_weighting_details 'calc w=1/[\s^2^(Fo^2^)+(0.0601P)^2^+0.5076P] where P=(Fo^2^+2Fc^2^)/3'
_refine_ls_weighting_scheme calc
_refine_ls_wR_factor_ref 0.1203
_reflns_number_gt 2575
_reflns_number_total 3636
_reflns_threshold_expression I>2\s(I)
_cod_data_source_file av1196.cif
_cod_data_source_block I
_cod_original_sg_symbol_H-M 'P 21/n'
_cod_original_formula_sum 'C21 H14 F2 N2 O2 S1'
_cod_database_code 2014419

loop_
_symmetry_equiv_pos_as_xyz
'x, y, z'
'-x+1/2, y+1/2, -z+1/2'
'-x, -y, -z'
'x-1/2, -y-1/2, z-1/2'

loop_
_atom_site_label
_atom_site_fract_x
_atom_site_fract_y
_atom_site_fract_z
_atom_site_U_iso_or_equiv
_atom_site_adp_type
_atom_site_calc_flag
_atom_site_refinement_flags
_atom_site_occupancy
_atom_site_disorder_assembly
_atom_site_disorder_group
_atom_site_type_symbol
C1 0.3487(3) 0.19388(12) 0.92523(17) 0.0517(5) Uani d . 1 . . C
C10 0.8748(3) 0.23074(12) 1.13913(15) 0.0474(5) Uani d . 1 . . C
C11 0.9403(3) 0.16475(12) 1.15321(18) 0.0562(6) Uani d . 1 . . C
C12 1.1193(3) 0.15461(13) 1.1900(2) 0.0632(6) Uani d . 1 . . C
C13 1.1752(3) 0.26674(13) 1.1952(2) 0.0682(7) Uani d . 1 . . C
C14 0.9989(3) 0.28276(12) 1.1598(2) 0.0605(6) Uani d . 1 . . C
C15 0.1012(3) 0.49966(11) 0.86825(18) 0.0526(5) Uani d . 1 . . C
C16 -0.0555(3) 0.50812(10) 0.78782(17) 0.0490(5) Uani d . 1 . . C
C17 -0.0463(3) 0.48641(12) 0.68443(18) 0.0578(6) Uani d . 1 . . C
C18 -0.1855(4) 0.50253(13) 0.6099(2) 0.0686(7) Uani d . 1 . . C
C19 -0.3334(4) 0.53844(13) 0.6410(2) 0.0677(7) Uani d . 1 . . C
C2 0.2085(3) 0.31080(10) 0.88687(15) 0.0404(4) Uani d . 1 . . C
C20 -0.3480(3) 0.55728(12) 0.7441(2) 0.0634(6) Uani d . 1 . . C
C21 -0.2092(3) 0.54415(11) 0.81764(19) 0.0578(6) Uani d . 1 . . C
C3 0.1127(3) 0.37026(10) 0.86199(15) 0.0425(5) Uani d . 1 . . C
C4 0.2005(3) 0.43338(10) 0.87735(16) 0.0458(5) Uani d . 1 . . C
C5 0.3856(3) 0.43468(12) 0.91406(17) 0.0521(5) Uani d . 1 . . C
C6 0.4821(3) 0.37588(12) 0.93701(16) 0.0508(5) Uani d . 1 . . C
C7 0.3927(3) 0.31298(11) 0.92419(15) 0.0423(4) Uani d . 1 . . C
C8 0.6569(3) 0.23639(13) 0.98100(17) 0.0537(6) Uani d . 1 . . C
C9 0.6797(3) 0.24464(15) 1.10050(17) 0.0596(6) Uani d . 1 . . C
F1 -0.4717(3) 0.55545(9) 0.57044(15) 0.1065(6) Uani d . 1 . . F
F2 -0.5002(2) 0.59065(9) 0.77139(15) 0.0998(6) Uani d . 1 . . F
N1 0.4668(2) 0.24848(9) 0.94270(14) 0.0480(4) Uani d . 1 . . N
N2 1.2385(3) 0.20429(11) 1.21157(17) 0.0635(5) Uani d . 1 . . N
O1 0.3860(2) 0.13405(9) 0.93881(16) 0.0759(5) Uani d . 1 . . O
O2 0.1432(2) 0.54769(8) 0.92658(15) 0.0744(5) Uani d . 1 . . O
S1 0.13058(7) 0.22595(3) 0.87782(4) 0.04813(17) Uani d . 1 . . S
H11 0.8642 0.1273 1.138 0.067 Uiso calc R 1 . . H
H12 1.1588 0.1095 1.2004 0.076 Uiso calc R 1 . . H
H13 1.256 0.3031 1.2085 0.082 Uiso calc R 1 . . H
H14 0.964 0.3284 1.1499 0.073 Uiso calc R 1 . . H
H17 0.0539 0.4608 0.6647 0.069 Uiso calc R 1 . . H
H18 -0.1779 0.489 0.5398 0.082 Uiso calc R 1 . . H
H21 -0.2172 0.5591 0.887 0.069 Uiso calc R 1 . . H
H3 -0.0084 0.3683 0.8354 0.051 Uiso calc R 1 . . H
H5 0.4443 0.4769 0.923 0.062 Uiso calc R 1 . . H
H6 0.6047 0.3778 0.9607 0.061 Uiso calc R 1 . . H
H8A 0.7367 0.2687 0.9474 0.064 Uiso calc R 1 . . H
H8B 0.6932 0.1903 0.9617 0.064 Uiso calc R 1 . . H
H9A 0.646 0.2911 1.1199 0.072 Uiso calc R 1 . . H
H9B 0.5984 0.2129 1.1342 0.072 Uiso calc R 1 . . H

loop_
_atom_site_aniso_label
_atom_site_aniso_U_11
_atom_site_aniso_U_22
_atom_site_aniso_U_33
_atom_site_aniso_U_12
_atom_site_aniso_U_13
_atom_site_aniso_U_23
C1 0.0432(12) 0.0570(13) 0.0544(13) 0.0084(10) -0.0018(9) 0.0022(10)
C10 0.0372(10) 0.0657(13) 0.0389(11) 0.0089(10) -0.0005(8) 0.0023(10)
C11 0.0468(12) 0.0568(13) 0.0643(14) 0.0000(10) -0.0036(11) 0.0004(11)
C12 0.0567(14) 0.0573(14) 0.0751(16) 0.0194(12) -0.0011(12) 0.0055(12)
C13 0.0523(14) 0.0633(15) 0.0872(19) -0.0054(12) -0.0152(13) 0.0009(13)
C14 0.0564(14) 0.0503(13) 0.0732(16) 0.0117(11) -0.0118(12) 0.0045(11)
C15 0.0503(13) 0.0462(12) 0.0603(13) -0.0064(10) -0.0060(11) -0.0025(10)
C16 0.0486(12) 0.0411(11) 0.0565(13) -0.0049(9) -0.0043(10) 0.0053(9)
C17 0.0560(14) 0.0582(13) 0.0592(14) -0.0008(11) 0.0019(11) 0.0007(11)
C18 0.0801(18) 0.0694(16) 0.0551(14) -0.0037(14) -0.0081(13) 0.0035(12)
C19 0.0725(17) 0.0539(14) 0.0736(17) 0.0028(12) -0.0247(14) 0.0088(12)
C2 0.0320(9) 0.0513(11) 0.0375(10) -0.0061(8) -0.0030(8) -0.0008(8)
C20 0.0560(14) 0.0484(13) 0.0848(19) 0.0090(11) -0.0074(13) 0.0016(12)
C21 0.0630(15) 0.0495(12) 0.0600(14) 0.0056(11) -0.0044(11) -0.0010(10)
C3 0.0305(9) 0.0505(11) 0.0457(11) -0.0024(8) -0.0060(8) -0.0016(9)
C4 0.0398(11) 0.0493(11) 0.0473(11) -0.0050(9) -0.0080(9) -0.0029(9)
C5 0.0440(12) 0.0546(13) 0.0563(13) -0.0126(10) -0.0097(10) -0.0066(10)
C6 0.0313(10) 0.0667(14) 0.0531(12) -0.0081(9) -0.0103(9) -0.0058(10)
C7 0.0316(10) 0.0568(12) 0.0379(10) 0.0016(9) -0.0039(8) -0.0006(9)
C8 0.0359(11) 0.0767(16) 0.0481(12) 0.0143(10) -0.0026(9) 0.0006(11)
C9 0.0402(12) 0.0899(17) 0.0481(13) 0.0161(11) -0.0027(9) 0.0008(11)
F1 0.1055(14) 0.1027(13) 0.1048(13) 0.0269(11) -0.0544(11) 0.0002(10)
F2 0.0762(11) 0.0969(12) 0.1247(15) 0.0370(10) -0.0110(10) -0.0061(10)
N1 0.0345(9) 0.0608(11) 0.0477(10) 0.0058(8) -0.0058(7) -0.0005(8)
N2 0.0410(10) 0.0719(14) 0.0763(14) 0.0119(9) -0.0084(9) 0.0041(10)
O1 0.0650(11) 0.0573(10) 0.1041(14) 0.0145(9) -0.0069(10) 0.0060(10)
O2 0.0748(12) 0.0542(10) 0.0913(13) 0.0008(8) -0.0241(10) -0.0182(9)
S1 0.0354(3) 0.0474(3) 0.0610(3) -0.0031(2) -0.0036(2) 0.0009(2)

loop_
_atom_type_symbol
_atom_type_description
_atom_type_scat_dispersion_real
_atom_type_scat_dispersion_imag
_atom_type_scat_source
C C 0.0033 0.0016 'International Tables Vol C Tables 4.2.6.8 and 6.1.1.4'
H H 0 0 'International Tables Vol C Tables 4.2.6.8 and 6.1.1.4'
F F 0.0171 0.0103 'International Tables Vol C Tables 4.2.6.8 and 6.1.1.4'
N N 0.0061 0.0033 'International Tables Vol C Tables 4.2.6.8 and 6.1.1.4'
O O 0.0106 0.006 'International Tables Vol C Tables 4.2.6.8 and 6.1.1.4'
S S 0.1246 0.1234 'International Tables Vol C Tables 4.2.6.8 and 6.1.1.4'

loop_
_geom_angle_atom_site_label_1
_geom_angle_atom_site_label_2
_geom_angle_atom_site_label_3
_geom_angle
_geom_angle_publ_flag
C2 S1 C1 91.49(10) yes
N1 C7 C6 126.97(17) ?
N1 C7 C2 112.95(17) yes
C6 C7 C2 120.07(18) ?
C1 N1 C7 115.86(16) yes
C1 N1 C8 120.22(18) ?
C7 N1 C8 123.90(18) ?
C2 C3 C4 118.86(17) ?
C2 C3 H3 120.6 ?
C4 C3 H3 120.6 ?
C3 C2 C7 121.16(18) ?
C3 C2 S1 128.12(14) ?
C7 C2 S1 110.72(15) yes
C6 C5 C4 122.07(19) ?
C6 C5 H5 119 ?
C4 C5 H5 119 ?
O2 C15 C4 120.84(19) ?
O2 C15 C16 119.1(2) ?
C4 C15 C16 120.08(18) ?
C13 N2 C12 115.0(2) yes
C3 C4 C5 119.27(19) ?
C3 C4 C15 122.43(18) ?
C5 C4 C15 117.93(18) ?
C10 C14 C13 119.4(2) ?
C10 C14 H14 120.3 ?
C13 C14 H14 120.3 ?
C5 C6 C7 118.53(17) ?
C5 C6 H6 120.7 ?
C7 C6 H6 120.7 ?
C10 C11 C12 119.6(2) yes
C10 C11 H11 120.2 ?
C12 C11 H11 120.2 ?
C17 C16 C21 119.4(2) ?
C17 C16 C15 122.5(2) ?
C21 C16 C15 117.9(2) ?
O1 C1 N1 125.9(2) yes
O1 C1 S1 125.16(19) ?
N1 C1 S1 108.94(15) yes
N1 C8 C9 111.37(17) yes
N1 C8 H8A 109.4 ?
C9 C8 H8A 109.4 ?
N1 C8 H8B 109.4 ?
C9 C8 H8B 109.4 ?
H8A C8 H8B 108 ?
N2 C12 C11 124.7(2) yes
N2 C12 H12 117.7 ?
C11 C12 H12 117.7 ?
C14 C10 C11 116.13(19) yes
C14 C10 C9 122.2(2) ?
C11 C10 C9 121.7(2) ?
C10 C9 C8 110.87(17) ?
C10 C9 H9A 109.5 ?
C8 C9 H9A 109.5 ?
C10 C9 H9B 109.5 ?
C8 C9 H9B 109.5 ?
H9A C9 H9B 108.1 ?
F2 C20 C21 120.5(2) ?
F2 C20 C19 118.8(2) ?
C21 C20 C19 120.7(2) ?
F1 C19 C18 120.7(3) ?
F1 C19 C20 118.2(3) ?
C18 C19 C20 121.1(2) ?
N2 C13 C14 125.2(2) yes
N2 C13 H13 117.4 ?
C14 C13 H13 117.4 ?
C20 C21 C16 119.3(2) ?
C20 C21 H21 120.4 ?
C16 C21 H21 120.4 ?
C16 C17 C18 120.4(2) ?
C16 C17 H17 119.8 ?
C18 C17 H17 119.8 ?
C19 C18 C17 118.9(2) ?
C19 C18 H18 120.5 ?
C17 C18 H18 120.5 ?

loop_
_geom_bond_atom_site_label_1
_geom_bond_atom_site_label_2
_geom_bond_site_symmetry_2
_geom_bond_distance
_geom_bond_publ_flag
S1 C2 . 1.746(2) yes
S1 C1 . 1.784(2) yes
C7 N1 . 1.380(3) yes
C7 C6 . 1.391(3) ?
C7 C2 . 1.402(3) ?
N1 C1 . 1.377(3) yes
N1 C8 . 1.464(2) yes
C3 C2 . 1.378(3) ?
C3 C4 . 1.393(3) ?
C3 H3 . 0.93 ?
O1 C1 . 1.204(3) yes
C5 C6 . 1.366(3) ?
C5 C4 . 1.406(3) ?
C5 H5 . 0.93 ?
O2 C15 . 1.219(2) yes
C15 C4 . 1.480(3) yes
C15 C16 . 1.500(3) yes
N2 C13 . 1.311(3) yes
N2 C12 . 1.319(3) yes
F2 C20 . 1.347(3) yes
C14 C10 . 1.373(3) ?
C14 C13 . 1.376(3) ?
C14 H14 . 0.93 ?
C6 H6 . 0.93 ?
C11 C10 . 1.377(3) ?
C11 C12 . 1.378(3) ?
C11 H11 . 0.93 ?
C16 C17 . 1.381(3) ?
C16 C21 . 1.392(3) ?
C8 C9 . 1.522(3) yes
C8 H8A . 0.97 ?
C8 H8B . 0.97 ?
C12 H12 . 0.93 ?
F1 C19 . 1.353(3) yes
C10 C9 . 1.505(3) yes
C9 H9A . 0.97 ?
C9 H9B . 0.97 ?
C20 C21 . 1.364(3) ?
C20 C19 . 1.365(4) ?
C19 C18 . 1.361(4) ?
C13 H13 . 0.93 ?
C21 H21 . 0.93 ?
C17 C18 . 1.385(3) ?
C17 H17 . 0.93 ?
C18 H18 . 0.93 ?

loop_
_geom_torsion_atom_site_label_1
_geom_torsion_atom_site_label_2
_geom_torsion_atom_site_label_3
_geom_torsion_atom_site_label_4
_geom_torsion
_geom_torsion_publ_flag
C6 C7 N1 C1 179.2(2) ?
C2 C7 N1 C1 -2.0(2) ?
C6 C7 N1 C8 0.7(3) ?
C2 C7 N1 C8 179.43(18) ?
C4 C3 C2 C7 -1.8(3) ?
C4 C3 C2 S1 178.61(16) ?
N1 C7 C2 C3 -178.69(17) ?
C6 C7 C2 C3 0.2(3) ?
N1 C7 C2 S1 1.0(2) ?
C6 C7 C2 S1 179.82(16) ?
C1 S1 C2 C3 179.78(19) ?
C1 S1 C2 C7 0.16(15) ?
C2 C3 C4 C5 2.3(3) ?
C2 C3 C4 C15 -170.59(19) ?
C6 C5 C4 C3 -1.1(3) ?
C6 C5 C4 C15 172.0(2) ?
O2 C15 C4 C3 143.6(2) ?
C16 C15 C4 C3 -35.4(3) yes
O2 C15 C4 C5 -29.4(3) ?
C16 C15 C4 C5 151.7(2) ?
C4 C5 C6 C7 -0.5(3) ?
N1 C7 C6 C5 179.7(2) ?
C2 C7 C6 C5 1.0(3) ?
O2 C15 C16 C17 135.3(2) ?
C4 C15 C16 C17 -45.7(3) yes
O2 C15 C16 C21 -39.5(3) ?
C4 C15 C16 C21 139.5(2) ?
C7 N1 C1 O1 -178.4(2) ?
C8 N1 C1 O1 0.2(3) ?
C7 N1 C1 S1 2.1(2) ?
C8 N1 C1 S1 -179.33(15) ?
C2 S1 C1 O1 179.3(2) ?
C2 S1 C1 N1 -1.22(15) ?
C1 N1 C8 C9 -96.6(2) yes
C7 N1 C8 C9 81.9(3) yes
C13 N2 C12 C11 -0.2(4) ?
C10 C11 C12 N2 -1.5(4) ?
C13 C14 C10 C11 -1.7(3) ?
C13 C14 C10 C9 179.9(2) ?
C12 C11 C10 C14 2.4(3) ?
C12 C11 C10 C9 -179.2(2) ?
C14 C10 C9 C8 98.3(3) yes
C11 C10 C9 C8 -80.1(3) ?
N1 C8 C9 C10 178.9(2) yes
F2 C20 C19 F1 1.2(4) ?
C21 C20 C19 F1 -177.1(2) ?
F2 C20 C19 C18 -177.7(2) ?
C21 C20 C19 C18 4.0(4) ?
C12 N2 C13 C14 0.9(4) ?
C10 C14 C13 N2 0.1(4) ?
F2 C20 C21 C16 178.5(2) ?
C19 C20 C21 C16 -3.2(4) ?
C17 C16 C21 C20 0.0(3) ?
C15 C16 C21 C20 175.0(2) ?
C21 C16 C17 C18 2.5(3) ?
C15 C16 C17 C18 -172.3(2) ?
F1 C19 C18 C17 179.7(2) ?
C20 C19 C18 C17 -1.4(4) ?
C16 C17 C18 C19 -1.8(4) ?

loop_
_cod_related_entry_id
_cod_related_entry_database
_cod_related_entry_code
1 ChemSpider 21107524
